data_4346741
loop_
_publ_author_name
'Barrios, Leon\'i A'
'Bartual-Murgui, Carlos'
'Peyrecave-Lleix\`a, Eug\`enia'
'Le Guennic, Boris'
'Teat, Simon J.'
'Roubeau, Olivier'
'Arom\'i, Guillem'

_publ_section_title
;
 Homoleptic versus Heteroleptic Formation of Mononuclear Fe(II) Complexes
 with Tris-Imine Ligands.
;
_journal_issue 9
_journal_name_full 'Inorganic chemistry'
_journal_page_first 4110
_journal_page_last 4116
_journal_paper_doi 10.1021/acs.inorgchem.5b02058
_journal_volume 55
_journal_year 2016
_chemical_formula_moiety 'C42 H30 Fe N10 O2, 2(Cl O4)'
_chemical_formula_sum 'C42 H30 Cl2 Fe N10 O10'
_chemical_formula_weight 961.51
_space_group_crystal_system triclinic
_space_group_IT_number 2
_space_group_name_Hall '-P 1'
_space_group_name_H-M_alt 'P -1'
_atom_sites_solution_hydrogens mixed
_audit_creation_method SHELXL-2014
_cell_angle_alpha 100.779(14)
_cell_angle_beta 94.543(11)
_cell_angle_gamma 99.059(14)
_cell_formula_units_Z 4
_cell_length_a 11.627(2)
_cell_length_b 15.143(4)
_cell_length_c 23.591(4)
_cell_measurement_reflns_used 2219
_cell_measurement_temperature 100(2)
_cell_measurement_theta_max 21.73
_cell_measurement_theta_min 2.41
_cell_volume 4004.1(15)
_computing_cell_refinement 'Bruker SAINT'
_computing_data_collection 'Bruker APEX 2'
_computing_data_reduction 'Bruker SAINT'
_computing_structure_refinement 'SHELXL-2014 (Sheldrick, 2015)'
_computing_structure_solution 'SHELXT (Sheldrick, 2015)'
_diffrn_ambient_temperature 100(2)
_diffrn_measured_fraction_theta_full 0.313
_diffrn_measured_fraction_theta_max 0.317
_diffrn_measurement_device_type 'Bruker D8 with PHOTON 100 detector'
_diffrn_measurement_method 'shutterless /f and /w scans'
_diffrn_radiation_monochromator 'silicon 111'
_diffrn_radiation_source 'Advanced Light Source station 11.3.1'
_diffrn_radiation_type synchrotron
_diffrn_radiation_wavelength 0.7749
_diffrn_reflns_av_unetI/netI 0.0622
_diffrn_reflns_Laue_measured_fraction_full 0.313
_diffrn_reflns_Laue_measured_fraction_max 0.317
_diffrn_reflns_limit_h_max 11
_diffrn_reflns_limit_h_min -10
_diffrn_reflns_limit_k_max 14
_diffrn_reflns_limit_k_min -13
_diffrn_reflns_limit_l_max 22
_diffrn_reflns_limit_l_min -22
_diffrn_reflns_number 3090
_diffrn_reflns_point_group_measured_fraction_full 0.313
_diffrn_reflns_point_group_measured_fraction_max 0.317
_diffrn_reflns_theta_full 22.095
_diffrn_reflns_theta_max 21.991
_diffrn_reflns_theta_min 2.267
_exptl_absorpt_coefficient_mu 0.736
_exptl_absorpt_correction_T_max 0.745
_exptl_absorpt_correction_T_min 0.484
_exptl_absorpt_correction_type multi-scan
_exptl_absorpt_process_details 'TWINABS-2012/1 - Bruker AXS'
_exptl_crystal_colour black
_exptl_crystal_density_diffrn 1.595
_exptl_crystal_description block
_exptl_crystal_F_000 1968
_exptl_crystal_size_max 0.240
_exptl_crystal_size_mid 0.190
_exptl_crystal_size_min 0.050
_refine_diff_density_max 0.683
_refine_diff_density_min -0.766
_refine_diff_density_rms 0.183
_refine_ls_extinction_method none
_refine_ls_goodness_of_fit_ref 1.328
_refine_ls_hydrogen_treatment mixed
_refine_ls_matrix_type full
_refine_ls_number_parameters 995
_refine_ls_number_reflns 3090
_refine_ls_number_restraints 1536
_refine_ls_restrained_S_all 1.042
_refine_ls_R_factor_all 0.1976
_refine_ls_R_factor_gt 0.1725
_refine_ls_shift/su_max 0.000
_refine_ls_shift/su_mean 0.000
_refine_ls_structure_factor_coef Fsqd
_refine_ls_weighting_details 'w=1/[\s^2^(Fo^2^)+(0.1476P)^2^+226.4540P] where P=(Fo^2^+2Fc^2^)/3'
_refine_ls_weighting_scheme calc
_refine_ls_wR_factor_gt 0.4277
_refine_ls_wR_factor_ref 0.4434
_reflns_Friedel_coverage 0.000
_reflns_number_gt 2438
_reflns_number_total 3090
_reflns_threshold_expression 'I > 2\s(I)'
_cod_data_source_file ic5b02058_si_003.cif
_cod_data_source_block twin5
_cod_database_code 4346741
_shelx_space_group_comment
;
The symmetry employed for this shelxl refinement is uniquely defined
by the following loop, which should always be used as a source of
symmetry information in preference to the above space-group names.
They are only intended as comments.
;
_shelx_estimated_absorpt_t_min 0.843
_shelx_estimated_absorpt_t_max 0.964
_shelxl_version_number 2014-3

loop_
_space_group_symop_operation_xyz
'x, y, z'
'-x, -y, -z'

loop_
_atom_site_label
_atom_site_type_symbol
_atom_site_fract_x
_atom_site_fract_y
_atom_site_fract_z
_atom_site_U_iso_or_equiv
_atom_site_adp_type
_atom_site_occupancy
_atom_site_site_symmetry_order
_atom_site_calc_flag
_atom_site_refinement_flags_posn
_atom_site_refinement_flags_adp
Fe1 Fe 0.7464(10) 0.7543(13) 0.1371(5) 0.037(4) Uani 1 1 d . U
O1 O 0.295(4) 0.959(4) 0.0443(19) 0.094(17) Uani 1 1 d . U
H1 H 0.2424 0.9876 0.0350 0.140 Uiso 1 1 calc R U
O2 O 0.973(4) 0.594(4) 0.3623(18) 0.061(15) Uani 1 1 d . U
H2 H 0.9874 0.5717 0.3917 0.092 Uiso 1 1 calc R U
C6 C 0.440(5) 0.878(4) -0.0091(18) 0.069(10) Uani 1 1 d G U
C5 C 0.484(4) 0.856(3) -0.062(2) 0.070(12) Uani 1 1 d G U
H5A H 0.5454 0.8210 -0.0650 0.084 Uiso 1 1 calc R U
C4 C 0.438(4) 0.883(4) -0.1106(17) 0.075(13) Uani 1 1 d G U
H4A H 0.4676 0.8676 -0.1468 0.090 Uiso 1 1 calc R U
C3 C 0.348(5) 0.934(4) -0.1063(19) 0.080(13) Uani 1 1 d G U
H3A H 0.3160 0.9527 -0.1395 0.096 Uiso 1 1 calc R U
C2 C 0.304(4) 0.957(3) -0.053(3) 0.082(12) Uani 1 1 d G U
H2A H 0.2423 0.9911 -0.0504 0.098 Uiso 1 1 calc R U
C1 C 0.350(4) 0.929(3) -0.0048(17) 0.079(11) Uani 1 1 d G U
N2 N 0.624(3) 0.794(3) 0.0946(17) 0.039(6) Uani 1 1 d G U
N1 N 0.589(4) 0.813(4) 0.0397(14) 0.045(8) Uani 1 1 d G U
H1A H 0.6307 0.8123 0.0103 0.054 Uiso 1 1 calc R U
C7 C 0.474(4) 0.834(4) 0.0407(17) 0.053(9) Uani 1 1 d G U
C8 C 0.438(3) 0.828(4) 0.0961(19) 0.045(9) Uani 1 1 d G U
H8A H 0.3645 0.8381 0.1087 0.054 Uiso 1 1 calc R U
C9 C 0.530(4) 0.803(4) 0.1295(13) 0.039(7) Uani 1 1 d DG U
N3 N 0.636(3) 0.756(4) 0.1936(16) 0.037(5) Uani 1 1 d G U
C10 C 0.533(4) 0.791(3) 0.1849(13) 0.039(7) Uani 1 1 d DG U
C11 C 0.463(3) 0.804(3) 0.2297(18) 0.038(10) Uani 1 1 d G U
H11A H 0.3929 0.8280 0.2238 0.046 Uiso 1 1 calc R U
C12 C 0.495(3) 0.784(3) 0.2830(14) 0.042(10) Uani 1 1 d G U
H12A H 0.4473 0.7932 0.3136 0.050 Uiso 1 1 calc R U
C13 C 0.598(4) 0.749(3) 0.2916(14) 0.042(9) Uani 1 1 d G U
H13A H 0.6201 0.7353 0.3281 0.050 Uiso 1 1 calc R U
C14 C 0.668(3) 0.736(3) 0.247(2) 0.040(7) Uani 1 1 d DG U
N4 N 0.831(4) 0.712(3) 0.1981(16) 0.040(6) Uani 1 1 d G U
N5 N 0.936(3) 0.677(4) 0.2058(18) 0.044(8) Uani 1 1 d G U
H5B H 0.9842 0.6660 0.1795 0.053 Uiso 1 1 calc R U
C17 C 0.948(4) 0.661(4) 0.263(2) 0.044(8) Uani 1 1 d G U
C16 C 0.852(4) 0.687(4) 0.2912(16) 0.043(8) Uani 1 1 d G U
H16A H 0.8378 0.6842 0.3300 0.052 Uiso 1 1 calc R U
C15 C 0.779(3) 0.719(4) 0.251(2) 0.040(7) Uani 1 1 d DG U
C18 C 1.060(3) 0.626(3) 0.279(2) 0.045(9) Uani 1 1 d G U
C19 C 1.154(5) 0.628(3) 0.2464(16) 0.047(10) Uani 1 1 d G U
H19A H 1.1496 0.6492 0.2108 0.057 Uiso 1 1 calc R U
C20 C 1.256(3) 0.600(3) 0.2657(19) 0.049(11) Uani 1 1 d G U
H20A H 1.3201 0.6011 0.2434 0.059 Uiso 1 1 calc R U
C21 C 1.262(3) 0.569(3) 0.318(2) 0.052(12) Uani 1 1 d G U
H21A H 1.3316 0.5498 0.3310 0.062 Uiso 1 1 calc R U
C22 C 1.168(5) 0.567(3) 0.3504(15) 0.051(11) Uani 1 1 d G U
H22A H 1.1725 0.5465 0.3859 0.061 Uiso 1 1 calc R U
C23 C 1.067(3) 0.596(2) 0.3310(19) 0.049(10) Uani 1 1 d G U
C24 C 0.843(4) 0.959(3) 0.1994(18) 0.033(9) Uani 1 1 d G U
C25 C 0.785(3) 0.980(3) 0.2481(19) 0.032(11) Uani 1 1 d G U
H25A H 0.7297 0.9344 0.2587 0.038 Uiso 1 1 calc R U
C26 C 0.807(4) 1.068(4) 0.2812(14) 0.034(12) Uani 1 1 d G U
H26A H 0.7674 1.0830 0.3145 0.041 Uiso 1 1 calc R U
C27 C 0.888(4) 1.135(3) 0.2656(17) 0.036(12) Uani 1 1 d G U
H27A H 0.9029 1.1957 0.2883 0.043 Uiso 1 1 calc R U
C28 C 0.946(3) 1.114(3) 0.2169(18) 0.034(11) Uani 1 1 d G U
H28A H 1.0006 1.1598 0.2063 0.041 Uiso 1 1 calc R U
C29 C 0.923(4) 1.026(4) 0.1838(15) 0.032(9) Uani 1 1 d G U
N6 N 0.827(4) 0.863(5) 0.157(2) 0.036(6) Uani 1 1 d . U
N7 N 0.968(4) 0.998(5) 0.135(2) 0.033(8) Uani 1 1 d . U
H7A H 1.0169 1.0289 0.1161 0.039 Uiso 1 1 calc R U
C30 C 0.912(5) 0.897(5) 0.119(2) 0.036(8) Uani 1 1 d D U
N8 N 0.843(3) 0.757(4) 0.0750(17) 0.041(6) Uani 1 1 d G U
C31 C 0.927(4) 0.832(3) 0.0728(17) 0.041(9) Uani 1 1 d DG U
C32 C 1.012(3) 0.823(3) 0.0350(19) 0.045(11) Uani 1 1 d G U
H32A H 1.0696 0.8742 0.0334 0.054 Uiso 1 1 calc R U
C33 C 1.013(3) 0.739(4) -0.0006(17) 0.051(12) Uani 1 1 d G U
H33A H 1.0715 0.7327 -0.0264 0.061 Uiso 1 1 calc R U
C34 C 0.929(4) 0.664(3) 0.0017(17) 0.051(11) Uani 1 1 d G U
H34A H 0.9300 0.6063 -0.0226 0.061 Uiso 1 1 calc R U
C35 C 0.844(4) 0.673(3) 0.039(2) 0.047(9) Uani 1 1 d DG U
N9 N 0.726(5) 0.537(5) 0.024(2) 0.044(9) Uani 1 1 d . U
H9A H 0.7561 0.5135 -0.0073 0.053 Uiso 1 1 calc R U
N10 N 0.683(5) 0.619(5) 0.089(2) 0.043(7) Uani 1 1 d . U
C36 C 0.762(5) 0.603(5) 0.048(3) 0.045(9) Uani 1 1 d D U
C37 C 0.622(4) 0.484(4) 0.045(2) 0.042(10) Uani 1 1 d G U
C38 C 0.545(5) 0.401(4) 0.0330(17) 0.043(12) Uani 1 1 d G U
H38A H 0.5569 0.3532 0.0027 0.052 Uiso 1 1 calc R U
C39 C 0.452(4) 0.387(3) 0.066(2) 0.043(13) Uani 1 1 d G U
H39A H 0.4001 0.3304 0.0577 0.052 Uiso 1 1 calc R U
C40 C 0.435(4) 0.457(4) 0.1100(19) 0.042(12) Uani 1 1 d G U
H40A H 0.3715 0.4478 0.1323 0.050 Uiso 1 1 calc R U
C41 C 0.511(4) 0.540(4) 0.1216(16) 0.038(12) Uani 1 1 d G U
H41A H 0.4998 0.5881 0.1518 0.046 Uiso 1 1 calc R U
C42 C 0.605(4) 0.554(3) 0.089(2) 0.041(9) Uani 1 1 d G U
Fe2 Fe 0.7009(12) 0.7412(14) 0.6399(5) 0.050(4) Uani 1 1 d . U
O3 O 0.577(4) 0.886(4) 0.4628(18) 0.081(16) Uani 1 1 d . U
H3 H 0.6168 0.9014 0.4367 0.121 Uiso 1 1 calc R U
O4 O 1.099(5) 0.614(4) 0.703(2) 0.082(16) Uani 1 1 d D U
H4 H 1.16(4) 0.59(4) 0.689(14) 0.122 Uiso 1 1 d D U
C56 C 0.397(6) 0.865(3) 0.4903(19) 0.076(10) Uani 1 1 d G U
C55 C 0.279(5) 0.872(4) 0.485(2) 0.078(12) Uani 1 1 d G U
H55A H 0.2296 0.8498 0.5113 0.094 Uiso 1 1 calc R U
C54 C 0.233(3) 0.910(4) 0.441(2) 0.082(13) Uani 1 1 d G U
H54A H 0.1526 0.9146 0.4374 0.099 Uiso 1 1 calc R U
C53 C 0.306(5) 0.942(3) 0.4025(18) 0.080(14) Uani 1 1 d G U
H53A H 0.2745 0.9688 0.3725 0.096 Uiso 1 1 calc R U
C52 C 0.424(5) 0.936(3) 0.408(2) 0.080(13) Uani 1 1 d G U
H52A H 0.4734 0.9581 0.3815 0.096 Uiso 1 1 calc R U
C51 C 0.470(4) 0.898(3) 0.452(2) 0.076(12) Uani 1 1 d G U
N12 N 0.572(4) 0.780(4) 0.601(2) 0.050(6) Uani 1 1 d G U
N11 N 0.552(4) 0.805(4) 0.5467(18) 0.057(8) Uani 1 1 d G U
H11B H 0.6027 0.8077 0.5210 0.068 Uiso 1 1 calc R U
C57 C 0.436(5) 0.823(4) 0.5408(18) 0.062(9) Uani 1 1 d G U
C58 C 0.384(4) 0.810(4) 0.592(2) 0.056(9) Uani 1 1 d G U
H58A H 0.3074 0.8183 0.5995 0.068 Uiso 1 1 calc R U
C59 C 0.468(5) 0.783(4) 0.6292(15) 0.051(8) Uani 1 1 d DG U
N13 N 0.588(4) 0.742(4) 0.6938(18) 0.050(6) Uani 1 1 d G U
C60 C 0.482(5) 0.771(3) 0.6844(15) 0.051(7) Uani 1 1 d DG U
C61 C 0.401(3) 0.766(3) 0.725(2) 0.052(10) Uani 1 1 d G U
H61A H 0.3288 0.7860 0.7183 0.063 Uiso 1 1 calc R U
C62 C 0.427(4) 0.733(4) 0.7743(18) 0.053(10) Uani 1 1 d G U
H62A H 0.3718 0.7295 0.8018 0.064 Uiso 1 1 calc R U
C63 C 0.533(4) 0.703(3) 0.7837(16) 0.052(10) Uani 1 1 d G U
H63A H 0.5506 0.6805 0.8176 0.062 Uiso 1 1 calc R U
C64 C 0.614(3) 0.708(3) 0.743(2) 0.051(7) Uani 1 1 d DG U
N14 N 0.780(4) 0.700(4) 0.7000(17) 0.051(6) Uani 1 1 d G U
N15 N 0.885(4) 0.663(4) 0.707(2) 0.056(8) Uani 1 1 d G U
H15A H 0.9317 0.6516 0.6797 0.067 Uiso 1 1 calc R U
C67 C 0.899(4) 0.648(4) 0.764(2) 0.061(9) Uani 1 1 d G U
C66 C 0.804(5) 0.675(4) 0.7930(17) 0.058(8) Uani 1 1 d G U
H66A H 0.7920 0.6722 0.8320 0.069 Uiso 1 1 calc R U
C65 C 0.731(3) 0.707(4) 0.753(2) 0.052(7) Uani 1 1 d DG U
C68 C 1.005(5) 0.621(3) 0.787(3) 0.075(11) Uani 1 1 d G U
C69 C 1.004(4) 0.603(4) 0.842(3) 0.078(12) Uani 1 1 d G U
H69A H 0.9432 0.6179 0.8647 0.094 Uiso 1 1 calc R U
C70 C 1.093(6) 0.564(4) 0.8650(18) 0.084(13) Uani 1 1 d G U
H70A H 1.0929 0.5520 0.9030 0.101 Uiso 1 1 calc R U
C71 C 1.183(4) 0.543(4) 0.832(3) 0.082(14) Uani 1 1 d G U
H71A H 1.2439 0.5165 0.8476 0.098 Uiso 1 1 calc R U
C72 C 1.184(4) 0.561(4) 0.776(3) 0.080(13) Uani 1 1 d G U
H72A H 1.2450 0.5467 0.7539 0.096 Uiso 1 1 calc R U
C73 C 1.095(6) 0.600(3) 0.7537(18) 0.075(12) Uani 1 1 d G U
C74 C 0.798(4) 0.940(3) 0.7155(19) 0.044(9) Uani 1 1 d G U
C75 C 0.734(4) 0.956(4) 0.762(2) 0.045(12) Uani 1 1 d G U
H75A H 0.6755 0.9084 0.7690 0.054 Uiso 1 1 calc R U
C76 C 0.755(4) 1.041(4) 0.7995(16) 0.048(13) Uani 1 1 d G U
H76A H 0.7109 1.0516 0.8316 0.058 Uiso 1 1 calc R U
C77 C 0.840(4) 1.110(3) 0.7898(18) 0.044(13) Uani 1 1 d G U
H77A H 0.8548 1.1679 0.8153 0.053 Uiso 1 1 calc R U
C78 C 0.905(3) 1.094(4) 0.743(2) 0.041(12) Uani 1 1 d G U
H78A H 0.9634 1.1410 0.7364 0.049 Uiso 1 1 calc R U
C79 C 0.884(4) 1.009(4) 0.7058(16) 0.040(10) Uani 1 1 d G U
N16 N 0.790(5) 0.861(5) 0.666(2) 0.045(7) Uani 1 1 d . U
N17 N 0.923(5) 0.980(5) 0.653(2) 0.042(9) Uani 1 1 d . U
H17A H 0.9731 1.0117 0.6348 0.050 Uiso 1 1 calc R U
C80 C 0.859(6) 0.882(6) 0.633(2) 0.046(8) Uani 1 1 d D U
N18 N 0.807(4) 0.760(4) 0.5849(17) 0.050(6) Uani 1 1 d G U
C81 C 0.887(4) 0.837(3) 0.5814(17) 0.049(9) Uani 1 1 d DG U
C82 C 0.959(4) 0.834(3) 0.537(2) 0.048(12) Uani 1 1 d G U
H82A H 1.0128 0.8866 0.5347 0.058 Uiso 1 1 calc R U
C83 C 0.951(4) 0.753(4) 0.4962(16) 0.049(12) Uani 1 1 d G U
H83A H 1.0007 0.7514 0.4658 0.059 Uiso 1 1 calc R U
C84 C 0.872(4) 0.676(3) 0.4996(18) 0.049(11) Uani 1 1 d G U
H84A H 0.8673 0.6214 0.4717 0.059 Uiso 1 1 calc R U
C85 C 0.800(4) 0.679(3) 0.544(2) 0.050(9) Uani 1 1 d DG U
N19 N 0.684(5) 0.521(5) 0.522(3) 0.051(10) Uani 1 1 d . U
H19B H 0.7070 0.4936 0.4897 0.061 Uiso 1 1 calc R U
N20 N 0.648(5) 0.616(5) 0.590(2) 0.052(8) Uani 1 1 d . U
C86 C 0.725(5) 0.599(4) 0.542(3) 0.050(9) Uani 1 1 d D U
C87 C 0.600(4) 0.472(5) 0.549(2) 0.054(10) Uani 1 1 d G U
C88 C 0.533(5) 0.385(4) 0.5367(19) 0.055(12) Uani 1 1 d G U
H88A H 0.5497 0.3394 0.5066 0.066 Uiso 1 1 calc R U
C89 C 0.440(5) 0.365(3) 0.569(2) 0.055(14) Uani 1 1 d G U
H89A H 0.3940 0.3055 0.5606 0.066 Uiso 1 1 calc R U
C90 C 0.415(4) 0.432(5) 0.613(2) 0.058(13) Uani 1 1 d G U
H90A H 0.3523 0.4180 0.6347 0.070 Uiso 1 1 calc R U
C91 C 0.483(5) 0.519(4) 0.6247(19) 0.057(12) Uani 1 1 d G U
H91A H 0.4661 0.5644 0.6548 0.069 Uiso 1 1 calc R U
C92 C 0.576(4) 0.539(3) 0.593(2) 0.055(10) Uani 1 1 d G U
Cl1 Cl 0.1851(17) 1.1432(17) 0.0844(8) 0.077(10) Uani 1 1 d D U
O5 O 0.233(3) 1.193(3) 0.0396(16) 0.077(15) Uani 1 1 d D U
O6 O 0.143(4) 1.047(2) 0.0569(17) 0.079(16) Uani 1 1 d D U
O7 O 0.089(3) 1.187(3) 0.1080(16) 0.079(16) Uani 1 1 d D U
O8 O 0.280(3) 1.151(3) 0.1318(14) 0.084(16) Uani 1 1 d D U
Cl2 Cl 1.1851(17) 0.6380(17) 0.0939(8) 0.089(11) Uani 1 1 d D U
O9 O 1.277(3) 0.654(4) 0.1387(16) 0.102(18) Uani 1 1 d D U
O10 O 1.137(4) 0.545(2) 0.080(2) 0.123(18) Uani 1 1 d D U
O11 O 1.224(4) 0.667(3) 0.0448(16) 0.102(17) Uani 1 1 d D U
O12 O 1.096(3) 0.687(3) 0.1132(19) 0.099(18) Uani 1 1 d D U
Cl3 Cl 0.8227(18) 0.9027(17) 0.4012(8) 0.081(10) Uani 1 1 d D U
O13 O 0.731(4) 0.947(3) 0.3908(18) 0.085(15) Uani 1 1 d D U
O14 O 0.779(4) 0.819(3) 0.412(2) 0.091(16) Uani 1 1 d D U
O15 O 0.883(4) 0.891(4) 0.3525(16) 0.091(18) Uani 1 1 d D U
O16 O 0.899(3) 0.953(3) 0.4478(16) 0.088(17) Uani 1 1 d D U
Cl4 Cl 0.8755(18) 0.3792(16) 0.4252(8) 0.071(9) Uani 1 1 d D U
O17 O 0.890(4) 0.287(2) 0.3989(19) 0.071(15) Uani 1 1 d D U
O18 O 0.986(3) 0.441(3) 0.4296(19) 0.087(17) Uani 1 1 d D U
O19 O 0.841(4) 0.381(3) 0.4825(14) 0.083(16) Uani 1 1 d D U
O20 O 0.788(3) 0.406(3) 0.3883(16) 0.062(15) Uani 1 1 d D U

loop_
_atom_site_aniso_label
_atom_site_aniso_U_11
_atom_site_aniso_U_22
_atom_site_aniso_U_33
_atom_site_aniso_U_23
_atom_site_aniso_U_13
_atom_site_aniso_U_12
Fe1 0.042(6) 0.020(8) 0.051(5) 0.011(5) 0.011(4) 0.006(5)
O1 0.11(4) 0.11(5) 0.07(2) 0.02(3) 0.00(2) 0.06(3)
O2 0.06(2) 0.08(4) 0.05(2) 0.02(3) -0.002(18) 0.02(3)
C6 0.07(2) 0.09(3) 0.062(15) 0.038(17) 0.009(15) 0.032(17)
C5 0.08(2) 0.09(3) 0.058(16) 0.04(2) 0.006(18) 0.03(2)
C4 0.08(3) 0.10(3) 0.067(17) 0.05(2) 0.00(2) 0.03(2)
C3 0.08(3) 0.10(4) 0.076(19) 0.05(2) 0.00(2) 0.04(2)
C2 0.08(3) 0.10(3) 0.08(2) 0.04(2) 0.00(2) 0.04(2)
C1 0.08(2) 0.10(3) 0.072(18) 0.04(2) 0.008(17) 0.043(18)
N2 0.041(9) 0.035(12) 0.042(8) 0.010(9) 0.010(6) 0.006(9)
N1 0.053(15) 0.04(2) 0.043(12) 0.014(15) 0.013(11) 0.014(15)
C7 0.057(15) 0.06(2) 0.051(13) 0.023(16) 0.012(12) 0.022(16)
C8 0.045(15) 0.04(2) 0.050(15) 0.016(17) 0.010(11) 0.013(17)
C9 0.041(12) 0.034(18) 0.047(11) 0.015(14) 0.013(9) 0.008(13)
N3 0.042(8) 0.027(11) 0.045(7) 0.012(8) 0.009(6) 0.003(8)
C10 0.045(13) 0.028(18) 0.050(11) 0.018(14) 0.015(9) 0.007(13)
C11 0.050(17) 0.02(2) 0.049(15) 0.022(19) 0.017(13) 0.012(17)
C12 0.057(19) 0.03(3) 0.051(14) 0.02(2) 0.016(15) 0.009(19)
C13 0.056(18) 0.03(2) 0.052(13) 0.027(19) 0.012(13) 0.008(19)
C14 0.049(13) 0.021(19) 0.053(11) 0.019(13) 0.009(9) 0.003(14)
N4 0.044(12) 0.019(16) 0.056(10) 0.010(11) 0.005(8) 0.003(12)
N5 0.051(16) 0.02(2) 0.057(13) 0.006(16) 0.000(11) 0.009(15)
C17 0.047(15) 0.02(2) 0.061(14) 0.012(15) -0.001(12) 0.000(15)
C16 0.050(16) 0.02(2) 0.056(13) 0.010(16) -0.002(12) 0.001(16)
C15 0.049(14) 0.018(19) 0.054(11) 0.013(14) 0.003(10) 0.001(14)
C18 0.046(14) 0.03(2) 0.058(15) 0.011(15) -0.004(12) -0.001(15)
C19 0.046(14) 0.03(2) 0.058(16) 0.009(15) -0.003(12) 0.002(15)
C20 0.050(16) 0.03(3) 0.06(2) 0.01(2) -0.001(16) 0.007(19)
C21 0.054(19) 0.03(3) 0.07(2) 0.01(2) -0.004(17) 0.01(2)
C22 0.05(2) 0.04(3) 0.06(2) 0.013(19) -0.007(16) 0.00(2)
C23 0.050(18) 0.04(3) 0.059(17) 0.013(17) -0.006(13) -0.001(18)
C24 0.039(17) 0.017(13) 0.048(16) 0.015(11) 0.010(12) 0.007(14)
C25 0.04(2) 0.02(2) 0.044(19) 0.017(15) 0.009(14) 0.007(19)
C26 0.04(2) 0.02(2) 0.04(2) 0.012(16) 0.007(17) 0.00(2)
C27 0.05(2) 0.02(2) 0.04(2) 0.011(17) 0.001(18) 0.00(2)
C28 0.05(2) 0.019(15) 0.04(2) 0.016(15) 0.003(16) 0.003(18)
C29 0.039(18) 0.019(12) 0.042(16) 0.017(12) 0.006(13) 0.007(14)
N6 0.035(12) 0.020(10) 0.056(12) 0.010(8) 0.012(8) 0.008(9)
N7 0.034(13) 0.025(10) 0.041(12) 0.014(9) 0.004(10) 0.006(9)
C30 0.034(15) 0.026(12) 0.051(14) 0.009(10) 0.008(11) 0.005(11)
N8 0.046(11) 0.023(12) 0.057(10) 0.010(9) 0.018(9) 0.005(10)
C31 0.039(16) 0.025(14) 0.058(15) 0.008(12) 0.015(11) 0.005(13)
C32 0.04(2) 0.03(2) 0.07(2) 0.005(17) 0.019(13) 0.003(17)
C33 0.05(2) 0.03(2) 0.07(2) 0.000(18) 0.022(15) 0.001(17)
C34 0.05(2) 0.03(2) 0.07(2) 0.000(17) 0.023(14) -0.001(16)
C35 0.050(17) 0.028(14) 0.060(15) 0.003(13) 0.019(11) 0.000(13)
N9 0.05(2) 0.027(14) 0.049(17) 0.006(12) 0.013(12) -0.002(13)
N10 0.051(19) 0.027(9) 0.049(15) 0.007(9) 0.013(10) -0.002(8)
C36 0.050(19) 0.028(13) 0.053(16) 0.003(12) 0.014(12) -0.002(12)
C37 0.05(2) 0.025(15) 0.050(19) 0.008(14) 0.010(14) 0.000(13)
C38 0.05(2) 0.021(18) 0.06(2) 0.010(17) 0.004(17) 0.001(16)
C39 0.05(2) 0.02(2) 0.06(2) 0.017(19) 0.005(19) -0.002(18)
C40 0.05(2) 0.02(2) 0.05(2) 0.02(2) 0.008(18) 0.001(17)
C41 0.05(2) 0.02(2) 0.05(2) 0.012(18) 0.008(15) 0.003(16)
C42 0.05(2) 0.025(14) 0.049(18) 0.008(13) 0.011(13) -0.001(12)
Fe2 0.073(9) 0.024(11) 0.058(6) 0.020(6) 0.005(5) 0.011(7)
O3 0.09(2) 0.10(5) 0.06(3) 0.02(3) -0.01(2) 0.03(3)
O4 0.10(3) 0.05(5) 0.11(3) 0.05(3) 0.01(2) 0.03(3)
C56 0.09(2) 0.08(3) 0.056(18) 0.031(17) -0.016(15) 0.01(2)
C55 0.09(2) 0.10(3) 0.05(2) 0.04(2) -0.013(18) 0.01(2)
C54 0.09(2) 0.11(3) 0.05(2) 0.05(2) -0.014(19) 0.01(3)
C53 0.09(3) 0.11(3) 0.05(2) 0.05(2) -0.01(2) 0.02(3)
C52 0.09(2) 0.10(3) 0.05(2) 0.037(19) -0.02(2) 0.02(3)
C51 0.09(2) 0.09(3) 0.05(2) 0.035(18) -0.016(17) 0.02(2)
N12 0.066(11) 0.027(17) 0.059(12) 0.022(13) -0.001(8) 0.001(12)
N11 0.070(16) 0.04(2) 0.060(15) 0.027(16) -0.003(12) -0.002(17)
C57 0.076(16) 0.05(2) 0.058(15) 0.025(16) -0.008(13) 0.007(18)
C58 0.071(15) 0.04(2) 0.063(17) 0.023(17) -0.004(13) 0.008(18)
C59 0.068(13) 0.03(2) 0.060(14) 0.022(15) 0.000(10) 0.006(15)
N13 0.071(11) 0.025(17) 0.059(10) 0.023(10) 0.005(8) 0.010(11)
C60 0.071(14) 0.03(2) 0.060(13) 0.021(15) 0.003(10) 0.011(14)
C61 0.074(17) 0.03(3) 0.063(17) 0.023(19) 0.006(13) 0.016(19)
C62 0.077(18) 0.03(3) 0.065(18) 0.026(19) 0.009(16) 0.02(2)
C63 0.074(17) 0.02(3) 0.066(17) 0.029(18) 0.009(13) 0.01(2)
C64 0.071(13) 0.03(2) 0.064(13) 0.027(13) 0.006(10) 0.009(15)
N14 0.070(13) 0.027(16) 0.059(10) 0.020(11) 0.002(9) 0.010(13)
N15 0.066(17) 0.04(2) 0.072(14) 0.033(17) 0.008(12) 0.009(16)
C67 0.074(17) 0.05(2) 0.072(15) 0.031(16) 0.001(12) 0.017(15)
C66 0.073(14) 0.043(18) 0.063(11) 0.027(13) 0.000(10) 0.010(14)
C65 0.072(13) 0.029(18) 0.062(11) 0.025(14) 0.005(10) 0.011(13)
C68 0.083(19) 0.06(3) 0.092(18) 0.03(2) -0.011(15) 0.025(18)
C69 0.09(2) 0.07(3) 0.09(2) 0.03(2) -0.016(18) 0.03(2)
C70 0.09(3) 0.07(3) 0.09(2) 0.02(2) -0.02(2) 0.04(2)
C71 0.09(3) 0.06(3) 0.10(2) 0.02(3) -0.02(2) 0.04(2)
C72 0.09(2) 0.06(3) 0.10(2) 0.02(3) -0.02(2) 0.03(2)
C73 0.08(2) 0.06(3) 0.10(2) 0.03(2) -0.011(18) 0.03(2)
C74 0.054(18) 0.028(16) 0.054(16) 0.017(11) 0.001(12) 0.016(14)
C75 0.05(2) 0.03(2) 0.06(2) 0.012(16) 0.001(15) 0.014(19)
C76 0.05(2) 0.03(2) 0.06(2) 0.007(17) -0.007(17) 0.02(2)
C77 0.05(2) 0.03(2) 0.06(2) 0.006(18) -0.015(18) 0.02(2)
C78 0.05(2) 0.028(18) 0.05(2) 0.013(15) -0.019(17) 0.018(18)
C79 0.047(18) 0.028(16) 0.048(16) 0.015(12) -0.006(13) 0.016(14)
N16 0.061(14) 0.027(12) 0.052(13) 0.018(8) 0.000(9) 0.012(10)
N17 0.046(13) 0.032(12) 0.049(12) 0.013(9) -0.004(10) 0.011(10)
C80 0.060(14) 0.031(14) 0.050(13) 0.014(10) -0.001(10) 0.008(11)
N18 0.068(11) 0.030(14) 0.054(10) 0.015(9) 0.001(9) 0.006(11)
C81 0.065(17) 0.030(16) 0.054(15) 0.013(12) 0.003(12) 0.008(14)
C82 0.07(2) 0.03(2) 0.049(19) 0.017(16) 0.002(14) 0.010(18)
C83 0.07(2) 0.03(2) 0.05(2) 0.014(17) 0.002(15) 0.010(19)
C84 0.07(2) 0.03(2) 0.052(19) 0.015(16) -0.002(14) 0.009(18)
C85 0.063(18) 0.030(16) 0.056(15) 0.014(12) -0.001(11) 0.007(14)
N19 0.05(2) 0.028(17) 0.07(2) 0.013(15) 0.002(15) 0.012(16)
N20 0.05(2) 0.033(13) 0.068(16) 0.011(12) 0.000(10) 0.006(10)
C86 0.05(2) 0.031(15) 0.066(16) 0.012(13) -0.001(12) 0.008(14)
C87 0.06(2) 0.031(16) 0.07(2) 0.012(15) 0.003(15) 0.008(15)
C88 0.06(3) 0.029(18) 0.07(2) 0.014(18) 0.001(18) 0.008(18)
C89 0.06(3) 0.03(2) 0.08(3) 0.02(2) 0.00(2) 0.01(2)
C90 0.07(3) 0.03(2) 0.08(3) 0.02(2) 0.007(19) 0.005(19)
C91 0.06(3) 0.03(2) 0.08(2) 0.012(19) 0.008(16) 0.005(18)
C92 0.06(2) 0.031(16) 0.074(19) 0.013(15) 0.005(13) 0.007(14)
Cl1 0.077(18) 0.10(3) 0.077(15) 0.057(17) 0.050(11) 0.013(17)
O5 0.08(3) 0.09(4) 0.10(3) 0.07(3) 0.06(2) 0.03(3)
O6 0.06(3) 0.10(3) 0.09(3) 0.05(2) 0.06(2) 0.01(2)
O7 0.08(3) 0.11(4) 0.07(3) 0.05(3) 0.049(19) 0.02(3)
O8 0.09(3) 0.11(4) 0.07(2) 0.04(3) 0.049(16) 0.03(3)
Cl2 0.051(16) 0.10(3) 0.093(17) -0.015(18) 0.029(12) -0.020(17)
O9 0.07(3) 0.11(5) 0.11(3) -0.01(3) 0.015(18) 0.01(3)
O10 0.11(3) 0.10(3) 0.13(3) -0.01(2) 0.03(2) -0.02(2)
O11 0.10(3) 0.11(4) 0.10(3) 0.00(3) 0.05(2) 0.02(3)
O12 0.04(3) 0.12(4) 0.11(3) -0.02(3) 0.03(2) -0.02(3)
Cl3 0.098(16) 0.06(2) 0.090(13) 0.033(14) 0.017(11) 0.007(14)
O13 0.09(2) 0.07(3) 0.11(3) 0.05(2) 0.034(19) 0.00(2)
O14 0.09(4) 0.06(3) 0.12(3) 0.04(3) 0.00(3) 0.00(2)
O15 0.13(3) 0.05(4) 0.11(2) 0.02(3) 0.04(2) 0.02(3)
O16 0.12(3) 0.06(4) 0.09(2) 0.05(3) 0.009(19) -0.01(3)
Cl4 0.066(14) 0.063(19) 0.100(13) 0.025(13) 0.017(11) 0.044(13)
O17 0.08(3) 0.06(2) 0.09(3) 0.03(3) 0.00(3) 0.04(2)
O18 0.06(2) 0.06(3) 0.14(3) -0.01(3) 0.02(2) 0.04(2)
O19 0.11(3) 0.07(3) 0.085(17) 0.03(2) 0.002(18) 0.05(3)
O20 0.07(3) 0.04(4) 0.08(2) 0.03(3) 0.01(2) 0.02(3)

loop_
_atom_type_symbol
_atom_type_description
_atom_type_scat_dispersion_real
_atom_type_scat_dispersion_imag
_atom_type_scat_source
C C 0.0040 0.0020 'XDisp Program in WinGX L.J. Farrugia, J.Appl.Cryst. 2012,45,849-854'
H H 0.0000 0.0000 'XDisp Program in WinGX L.J. Farrugia, J.Appl.Cryst. 2012,45,849-854'
N N 0.0076 0.0040 'XDisp Program in WinGX L.J. Farrugia, J.Appl.Cryst. 2012,45,849-854'
O O 0.0132 0.0074 'XDisp Program in WinGX L.J. Farrugia, J.Appl.Cryst. 2012,45,849-854'
Cl Cl 0.1697 0.1896 'XDisp Program in WinGX L.J. Farrugia, J.Appl.Cryst. 2012,45,849-854'
Fe Fe 0.3555 0.9930 'XDisp Program in WinGX L.J. Farrugia, J.Appl.Cryst. 2012,45,849-854'

loop_
_geom_angle_atom_site_label_1
_geom_angle_atom_site_label_2
_geom_angle_atom_site_label_3
_geom_angle
N6 Fe1 N8 79(2)
N6 Fe1 N2 92(3)
N8 Fe1 N2 92(2)
N6 Fe1 N3 101(2)
N8 Fe1 N3 173(2)
N2 Fe1 N3 81.4(19)
N6 Fe1 N4 93(2)
N8 Fe1 N4 108(2)
N2 Fe1 N4 160.7(18)
N3 Fe1 N4 79(2)
N6 Fe1 N10 160(2)
N8 Fe1 N10 82(2)
N2 Fe1 N10 88.4(19)
N3 Fe1 N10 98(2)
N4 Fe1 N10 93(2)
C1 O1 H1 109.5
C23 O2 H2 109.5
C5 C6 C1 120.0
C5 C6 C7 120(4)
C1 C6 C7 119(4)
C6 C5 C4 120.0
C6 C5 H5A 120.0
C4 C5 H5A 120.0
C3 C4 C5 120.0
C3 C4 H4A 120.0
C5 C4 H4A 120.0
C2 C3 C4 120.0
C2 C3 H3A 120.0
C4 C3 H3A 120.0
C3 C2 C1 120.0
C3 C2 H2A 120.0
C1 C2 H2A 120.0
C2 C1 C6 120.0
C2 C1 O1 111(5)
C6 C1 O1 129(5)
N1 N2 C9 108.0
N1 N2 Fe1 143(3)
C9 N2 Fe1 109(3)
N2 N1 C7 108.0
N2 N1 H1A 126.0
C7 N1 H1A 126.0
N1 C7 C8 108.0
N1 C7 C6 112(4)
C8 C7 C6 137(4)
C9 C8 C7 108.0
C9 C8 H8A 126.0
C7 C8 H8A 126.0
C10 C9 C8 128(4)
C10 C9 N2 124(4)
C8 C9 N2 108.0
C10 N3 C14 120.0
C10 N3 Fe1 121(3)
C14 N3 Fe1 119(3)
C9 C10 C11 136(4)
C9 C10 N3 104(4)
C11 C10 N3 120.0
C10 C11 C12 120.0
C10 C11 H11A 120.0
C12 C11 H11A 120.0
C11 C12 C13 120.0
C11 C12 H12A 120.0
C13 C12 H12A 120.0
C14 C13 C12 120.0
C14 C13 H13A 120.0
C12 C13 H13A 120.0
C15 C14 C13 127(4)
C15 C14 N3 112(4)
C13 C14 N3 120.0
N5 N4 C15 108.0
N5 N4 Fe1 137(3)
C15 N4 Fe1 115(3)
C17 N5 N4 108.0
C17 N5 H5B 126.0
N4 N5 H5B 126.0
N5 C17 C16 108.0
N5 C17 C18 114(4)
C16 C17 C18 138(4)
C15 C16 C17 108.0
C15 C16 H16A 126.0
C17 C16 H16A 126.0
C14 C15 C16 136(4)
C14 C15 N4 115(4)
C16 C15 N4 108.0
C19 C18 C23 120.0
C19 C18 C17 124(4)
C23 C18 C17 116(4)
C18 C19 C20 120.0
C18 C19 H19A 120.0
C20 C19 H19A 120.0
C21 C20 C19 120.0
C21 C20 H20A 120.0
C19 C20 H20A 120.0
C20 C21 C22 120.0
C20 C21 H21A 120.0
C22 C21 H21A 120.0
C23 C22 C21 120.0
C23 C22 H22A 120.0
C21 C22 H22A 120.0
O2 C23 C22 121(5)
O2 C23 C18 119(5)
C22 C23 C18 120.0
C25 C24 C29 120.0
C25 C24 N6 126(4)
C29 C24 N6 114(4)
C26 C25 C24 120.0
C26 C25 H25A 120.0
C24 C25 H25A 120.0
C27 C26 C25 120.0
C27 C26 H26A 120.0
C25 C26 H26A 120.0
C26 C27 C28 120.0
C26 C27 H27A 120.0
C28 C27 H27A 120.0
C29 C28 C27 120.0
C29 C28 H28A 120.0
C27 C28 H28A 120.0
N7 C29 C28 126(5)
N7 C29 C24 114(5)
C28 C29 C24 120.0
C30 N6 C24 93(5)
C30 N6 Fe1 120(4)
C24 N6 Fe1 146(4)
C29 N7 C30 102(5)
C29 N7 H7A 129.0
C30 N7 H7A 129.0
C31 C30 N6 114(6)
C31 C30 N7 129(6)
N6 C30 N7 117(4)
C31 N8 C35 120.0
C31 N8 Fe1 123(3)
C35 N8 Fe1 116(3)
C30 C31 C32 135(5)
C30 C31 N8 104(5)
C32 C31 N8 120.0
C33 C32 C31 120.0
C33 C32 H32A 120.0
C31 C32 H32A 120.0
C32 C33 C34 120.0
C32 C33 H33A 120.0
C34 C33 H33A 120.0
C35 C34 C33 120.0
C35 C34 H34A 120.0
C33 C34 H34A 120.0
C36 C35 C34 125(5)
C36 C35 N8 115(5)
C34 C35 N8 120.0
C36 N9 C37 118(6)
C36 N9 H9A 121.1
C37 N9 H9A 121.1
C42 N10 C36 115(6)
C42 N10 Fe1 139(5)
C36 N10 Fe1 106(5)
N9 C36 C35 134(8)
N9 C36 N10 104(6)
C35 C36 N10 120(7)
C38 C37 C42 120.0
C38 C37 N9 143(4)
C42 C37 N9 97(4)
C37 C38 C39 120.0
C37 C38 H38A 120.0
C39 C38 H38A 120.0
C40 C39 C38 120.0
C40 C39 H39A 120.0
C38 C39 H39A 120.0
C39 C40 C41 120.0
C39 C40 H40A 120.0
C41 C40 H40A 120.0
C40 C41 C42 120.0
C40 C41 H41A 120.0
C42 C41 H41A 120.0
N10 C42 C41 134(5)
N10 C42 C37 106(5)
C41 C42 C37 120.0
N14 Fe2 N18 107(2)
N14 Fe2 N13 79(2)
N18 Fe2 N13 171(3)
N14 Fe2 N16 90(2)
N18 Fe2 N16 73(3)
N13 Fe2 N16 100(3)
N14 Fe2 N12 156(2)
N18 Fe2 N12 97(2)
N13 Fe2 N12 76(2)
N16 Fe2 N12 95(2)
N14 Fe2 N20 95(2)
N18 Fe2 N20 85(3)
N13 Fe2 N20 101(2)
N16 Fe2 N20 159(2)
N12 Fe2 N20 88(2)
C51 O3 H3 109.5
C73 O4 H4 107.00
C55 C56 C51 120.0
C55 C56 C57 115(5)
C51 C56 C57 125(5)
C54 C55 C56 120.0
C54 C55 H55A 120.0
C56 C55 H55A 120.0
C53 C54 C55 120.0
C53 C54 H54A 120.0
C55 C54 H54A 120.0
C54 C53 C52 120.0
C54 C53 H53A 120.0
C52 C53 H53A 120.0
C53 C52 C51 120.0
C53 C52 H52A 120.0
C51 C52 H52A 120.0
O3 C51 C52 128(6)
O3 C51 C56 112(6)
C52 C51 C56 120.0
N11 N12 C59 108.0
N11 N12 Fe2 134(3)
C59 N12 Fe2 118(3)
N12 N11 C57 108.0
N12 N11 H11B 126.0
C57 N11 H11B 126.0
N11 C57 C58 108.0
N11 C57 C56 119(5)
C58 C57 C56 132(5)
C59 C58 C57 108.0
C59 C58 H58A 126.0
C57 C58 H58A 126.0
C60 C59 C58 139(5)
C60 C59 N12 113(5)
C58 C59 N12 108.0
C60 N13 C64 120.0
C60 N13 Fe2 123(4)
C64 N13 Fe2 117(4)
C59 C60 C61 130(5)
C59 C60 N13 109(5)
C61 C60 N13 120.0
C62 C61 C60 120.0
C62 C61 H61A 120.0
C60 C61 H61A 120.0
C61 C62 C63 120.0
C61 C62 H62A 120.0
C63 C62 H62A 120.0
C62 C63 C64 120.0
C62 C63 H63A 120.0
C64 C63 H63A 120.0
C65 C64 C63 126(5)
C65 C64 N13 111(5)
C63 C64 N13 120.0
C65 N14 N15 108.0
C65 N14 Fe2 117(3)
N15 N14 Fe2 135(3)
C67 N15 N14 108.0
C67 N15 H15A 126.0
N14 N15 H15A 126.0
C66 C67 N15 108.0
C66 C67 C68 130(5)
N15 C67 C68 121(5)
C67 C66 C65 108.0
C67 C66 H66A 126.0
C65 C66 H66A 126.0
C64 C65 N14 109(4)
C64 C65 C66 136(5)
N14 C65 C66 108.0
C69 C68 C73 120.0
C69 C68 C67 115(6)
C73 C68 C67 124(6)
C70 C69 C68 120.0
C70 C69 H69A 120.0
C68 C69 H69A 120.0
C71 C70 C69 120.0
C71 C70 H70A 120.0
C69 C70 H70A 120.0
C72 C71 C70 120.0
C72 C71 H71A 120.0
C70 C71 H71A 120.0
C71 C72 C73 120.0
C71 C72 H72A 120.0
C73 C72 H72A 120.0
O4 C73 C72 117(6)
O4 C73 C68 123(6)
C72 C73 C68 120.0
C75 C74 C79 120.0
C75 C74 N16 133(5)
C79 C74 N16 107(5)
C74 C75 C76 120(5)
C74 C75 H75A 120.0
C76 C75 H75A 120.0
C75 C76 C77 120.0
C75 C76 H76A 120.0
C77 C76 H76A 120.0
C78 C77 C76 120.0
C78 C77 H77A 120.0
C76 C77 H77A 120.0
C77 C78 C79 120(5)
C77 C78 H78A 120.0
C79 C78 H78A 120.0
N17 C79 C78 131(5)
N17 C79 C74 109(5)
C78 C79 C74 120.0
C80 N16 C74 109(7)
C80 N16 Fe2 112(6)
C74 N16 Fe2 139(5)
C79 N17 C80 104(5)
C79 N17 H17A 128.1
C80 N17 H17A 128.1
N16 C80 C81 134(9)
N16 C80 N17 111(6)
C81 C80 N17 115(7)
N16 C80 N18 88(7)
C81 C80 N18 45(3)
N17 C80 N18 160(5)
C81 N18 C85 120.0
C81 N18 Fe2 130(3)
C85 N18 Fe2 110(3)
C85 N18 C80 164(3)
Fe2 N18 C80 86(3)
C80 C81 C82 149(5)
C80 C81 N18 90(5)
C82 C81 N18 120.0
C81 C82 C83 120.00(6)
C81 C82 H82A 120.0
C83 C82 H82A 120.0
C84 C83 C82 120.0
C84 C83 H83A 120.0
C82 C83 H83A 120.0
C85 C84 C83 120.0
C85 C84 H84A 120.0
C83 C84 H84A 120.0
C86 C85 C84 114(5)
C86 C85 N18 126(5)
C84 C85 N18 120.00(5)
C86 N19 C87 122(7)
C86 N19 H19B 119.2
C87 N19 H19B 119.2
C92 N20 C86 111(6)
C92 N20 Fe2 137(5)
C86 N20 Fe2 111(5)
N19 C86 C85 154(9)
N19 C86 N20 98(6)
C85 C86 N20 108(6)
N19 C87 C88 137(5)
N19 C87 C92 103(5)
C88 C87 C92 120.0
C87 C88 C89 120.0
C87 C88 H88A 120.0
C89 C88 H88A 120.0
C88 C89 C90 120.0
C88 C89 H89A 120.0
C90 C89 H89A 120.0
C89 C90 C91 120.0
C89 C90 H90A 120.0
C91 C90 H90A 120.0
C90 C91 C92 120.0
C90 C91 H91A 120.0
C92 C91 H91A 120.0
N20 C92 C91 134(5)
N20 C92 C87 106(5)
C91 C92 C87 120.0
O6 Cl1 O7 111.0(16)
O6 Cl1 O8 110.7(16)
O7 Cl1 O8 109.2(15)
O6 Cl1 O5 109.0(15)
O7 Cl1 O5 108.3(16)
O8 Cl1 O5 108.5(15)
O11 Cl2 O9 111.1(17)
O11 Cl2 O10 109.7(16)
O9 Cl2 O10 110.1(17)
O11 Cl2 O12 108.8(17)
O9 Cl2 O12 108.8(16)
O10 Cl2 O12 108.2(16)
O14 Cl3 O16 110.1(17)
O14 Cl3 O13 108.9(17)
O16 Cl3 O13 110.1(17)
O14 Cl3 O15 109.4(17)
O16 Cl3 O15 109.0(17)
O13 Cl3 O15 109.3(17)
O19 Cl4 O20 111.3(16)
O19 Cl4 O18 108.7(16)
O20 Cl4 O18 109.7(17)
O19 Cl4 O17 109.7(17)
O20 Cl4 O17 108.0(16)
O18 Cl4 O17 109.5(16)

loop_
_geom_bond_atom_site_label_1
_geom_bond_atom_site_label_2
_geom_bond_distance
Fe1 N6 1.72(7)
Fe1 N8 1.92(3)
Fe1 N2 1.92(4)
Fe1 N3 1.92(3)
Fe1 N4 1.94(4)
Fe1 N10 2.13(7)
O1 C1 1.40(5)
O1 H1 0.8400
O2 C23 1.37(5)
O2 H2 0.8400
C6 C5 1.3900
C6 C1 1.3900
C6 C7 1.51(5)
C5 C4 1.3900
C5 H5A 0.9500
C4 C3 1.3900
C4 H4A 0.9500
C3 C2 1.3900
C3 H3A 0.9500
C2 C1 1.3900
C2 H2A 0.9500
N2 N1 1.4200
N2 C9 1.4200
N1 C7 1.4200
N1 H1A 0.8800
C7 C8 1.4200
C8 C9 1.4200
C8 H8A 0.9500
C9 C10 1.35(2)
N3 C10 1.3900
N3 C14 1.3900
C10 C11 1.3900
C11 C12 1.3900
C11 H11A 0.9500
C12 C13 1.3900
C12 H12A 0.9500
C13 C14 1.3900
C13 H13A 0.9500
C14 C15 1.35(2)
N4 N5 1.4200
N4 C15 1.4200
N5 C17 1.4200
N5 H5B 0.8800
C17 C16 1.4200
C17 C18 1.52(4)
C16 C15 1.4200
C16 H16A 0.9500
C18 C19 1.3900
C18 C23 1.3900
C19 C20 1.3900
C19 H19A 0.9500
C20 C21 1.3900
C20 H20A 0.9500
C21 C22 1.3900
C21 H21A 0.9500
C22 C23 1.3900
C22 H22A 0.9500
C24 C25 1.3900
C24 C29 1.3900
C24 N6 1.58(7)
C25 C26 1.3900
C25 H25A 0.9500
C26 C27 1.3900
C26 H26A 0.9500
C27 C28 1.3900
C27 H27A 0.9500
C28 C29 1.3900
C28 H28A 0.9500
C29 N7 1.33(5)
N6 C30 1.48(9)
N7 C30 1.53(9)
N7 H7A 0.8800
C30 C31 1.37(3)
N8 C31 1.3900
N8 C35 1.3900
C31 C32 1.3900
C32 C33 1.3900
C32 H32A 0.9500
C33 C34 1.3900
C33 H33A 0.9500
C34 C35 1.3900
C34 H34A 0.9500
C35 C36 1.37(3)
N9 C36 1.05(8)
N9 C37 1.51(7)
N9 H9A 0.8800
N10 C42 1.23(7)
N10 C36 1.39(8)
C37 C38 1.3900
C37 C42 1.3900
C38 C39 1.3900
C38 H38A 0.9500
C39 C40 1.3900
C39 H39A 0.9500
C40 C41 1.3900
C40 H40A 0.9500
C41 C42 1.3900
C41 H41A 0.9500
Fe2 N14 1.89(4)
Fe2 N18 1.89(3)
Fe2 N13 1.89(3)
Fe2 N16 1.91(8)
Fe2 N12 1.92(4)
Fe2 N20 2.01(7)
O3 C51 1.30(6)
O3 H3 0.8400
O4 C73 1.25(6)
O4 H4 0.89(3)
C56 C55 1.3900
C56 C51 1.3900
C56 C57 1.52(5)
C55 C54 1.3900
C55 H55A 0.9500
C54 C53 1.3900
C54 H54A 0.9500
C53 C52 1.3900
C53 H53A 0.9500
C52 C51 1.3900
C52 H52A 0.9500
N12 N11 1.4200
N12 C59 1.4200
N11 C57 1.4200
N11 H11B 0.8800
C57 C58 1.4200
C58 C59 1.4200
C58 H58A 0.9500
C59 C60 1.35(3)
N13 C60 1.3900
N13 C64 1.3900
C60 C61 1.3900
C61 C62 1.3900
C61 H61A 0.9500
C62 C63 1.3900
C62 H62A 0.9500
C63 C64 1.3900
C63 H63A 0.9500
C64 C65 1.36(3)
N14 C65 1.4200
N14 N15 1.4200
N15 C67 1.4200
N15 H15A 0.8800
C67 C66 1.4200
C67 C68 1.44(5)
C66 C65 1.4200
C66 H66A 0.9500
C68 C69 1.3900
C68 C73 1.3900
C69 C70 1.3900
C69 H69A 0.9500
C70 C71 1.3900
C70 H70A 0.9500
C71 C72 1.3900
C71 H71A 0.9500
C72 C73 1.3900
C72 H72A 0.9500
C74 C75 1.3900
C74 C79 1.3900
C74 N16 1.48(7)
C75 C76 1.3900
C75 H75A 0.9500
C76 C77 1.39(7)
C76 H76A 0.9500
C77 C78 1.3900
C77 H77A 0.9500
C78 C79 1.3900
C78 H78A 0.9500
C79 N17 1.38(6)
N16 C80 1.21(9)
N17 C80 1.53(10)
N17 H17A 0.8800
C80 C81 1.37(3)
N18 C81 1.3900
N18 C85 1.3900
C81 C82 1.3900
C82 C83 1.3900
C82 H82A 0.9500
C83 C84 1.3900
C83 H83A 0.9500
C84 C85 1.3900
C84 H84A 0.9500
C85 C86 1.36(3)
N19 C86 1.20(8)
N19 C87 1.39(8)
N19 H19B 0.8800
N20 C92 1.34(8)
N20 C86 1.50(9)
C87 C88 1.3900
C87 C92 1.3900
C88 C89 1.3900
C88 H88A 0.9500
C89 C90 1.3900
C89 H89A 0.9500
C90 C91 1.3900
C90 H90A 0.9500
C91 C92 1.3900
C91 H91A 0.9500
Cl1 O6 1.47(3)
Cl1 O7 1.48(3)
Cl1 O8 1.48(3)
Cl1 O5 1.50(3)
Cl2 O11 1.40(3)
Cl2 O9 1.40(3)
Cl2 O10 1.40(3)
Cl2 O12 1.42(3)
Cl3 O14 1.37(3)
Cl3 O16 1.38(3)
Cl3 O13 1.38(3)
Cl3 O15 1.39(3)
Cl4 O19 1.44(3)
Cl4 O20 1.44(3)
Cl4 O18 1.44(3)
Cl4 O17 1.45(3)

loop_
_geom_hbond_atom_site_label_D
_geom_hbond_atom_site_label_H
_geom_hbond_atom_site_label_A
_geom_hbond_distance_DH
_geom_hbond_distance_HA
_geom_hbond_distance_DA
_geom_hbond_angle_DHA
_geom_hbond_site_symmetry_A
O1 H1 O6 0.84 1.63 2.38(6) 146.9 .
O2 H2 O18 0.84 2.32 3.06(7) 146.7 .
O3 H3 O13 0.84 1.90 2.73(7) 167.9 .
O4 H4 O20 0.89(3) 2.00(6) 2.61(6) 124(9) 2_766
N1 H1A O5 0.88 2.05 2.91(4) 162.7 2_675
N5 H5B O12 0.88 2.15 2.99(5) 160.3 .
N7 H7A O6 0.88 2.12 2.94(7) 155.6 1_655
N11 H11B O3 0.88 2.02 2.54(7) 116.9 .
N17 H17A O15 0.88 2.01 2.77(8) 143.3 2_776
N19 H19B O19 0.88 2.48 3.08(8) 125.6 .
